data_4103958
loop_
_publ_author_name
'Farid Nouar'
'Juergen Eckert'
'Jarrod F. Eubank'
'Paul Forster'
'Mohamed Eddaoudi'

_publ_section_title
;
 Zeolite-likeMetal-Organic Frameworks (ZMOFs) as Hydrogen Storage
 Platform: Lithium and Magnesium Ion-Exchange and H2-(rho-ZMOF)
 Interaction Studies
;
_journal_name_full 'Journal of the American Chemical Society'
_journal_page_first 2864
_journal_page_last 2870
_journal_paper_doi 10.1021/ja807229a
_journal_volume 131
_journal_year 2009
_chemical_formula_sum 'C20 H16 In2 Mg N8 O22'
_chemical_formula_weight 974.36
_chemical_name_systematic
; 
 ? 
;
_space_group_IT_number 229
_symmetry_cell_setting cubic
_symmetry_space_group_name_Hall '-I 4 2 3'
_symmetry_space_group_name_H-M 'I m -3 m'
_atom_sites_solution_hydrogens geom
_atom_sites_solution_primary direct
_atom_sites_solution_secondary difmap
_audit_creation_method SHELXL-97
_cell_angle_alpha 90.00
_cell_angle_beta 90.00
_cell_angle_gamma 90.00
_cell_formula_units_Z 24
_cell_length_a 30.9840(2)
_cell_length_b 30.9840(2)
_cell_length_c 30.9840(2)
_cell_measurement_temperature 296(2)
_cell_volume 29744.9(3)
_computing_cell_refinement APEXII
_computing_data_collection APEXII
_computing_data_reduction SAINT
_computing_structure_refinement 'SHELXL-97 (Sheldrick, 1997)'
_computing_structure_solution 'SHELXS-97 (Sheldrick, 1990)'
_diffrn_ambient_temperature 296(2)
_diffrn_measured_fraction_theta_full 0.992
_diffrn_measured_fraction_theta_max 0.992
_diffrn_radiation_monochromator graphite
_diffrn_radiation_source 'Synchrotron (Advanced Light Source)'
_diffrn_radiation_type 'Synchrotron x-ray'
_diffrn_radiation_wavelength 0.77490
_diffrn_reflns_av_R_equivalents 0.0634
_diffrn_reflns_av_sigmaI/netI 0.0217
_diffrn_reflns_limit_h_max 41
_diffrn_reflns_limit_h_min -36
_diffrn_reflns_limit_k_max 41
_diffrn_reflns_limit_k_min -30
_diffrn_reflns_limit_l_max 41
_diffrn_reflns_limit_l_min -37
_diffrn_reflns_number 107309
_diffrn_reflns_theta_full 31.10
_diffrn_reflns_theta_max 31.10
_diffrn_reflns_theta_min 4.54
_exptl_absorpt_coefficient_mu 1.012
_exptl_absorpt_correction_type SADABS
_exptl_crystal_colour clear
_exptl_crystal_density_diffrn 1.305
_exptl_crystal_density_method 'not measured'
_exptl_crystal_description cubic
_exptl_crystal_F_000 11472
_exptl_crystal_size_max 120
_exptl_crystal_size_mid 120
_exptl_crystal_size_min 120
_refine_diff_density_max 0.834
_refine_diff_density_min -1.200
_refine_diff_density_rms 0.100
_refine_ls_extinction_method none
_refine_ls_goodness_of_fit_ref 1.097
_refine_ls_hydrogen_treatment constr
_refine_ls_matrix_type full
_refine_ls_number_parameters 131
_refine_ls_number_reflns 3482
_refine_ls_number_restraints 0
_refine_ls_restrained_S_all 1.097
_refine_ls_R_factor_all 0.0622
_refine_ls_R_factor_gt 0.0543
_refine_ls_shift/su_max 0.017
_refine_ls_shift/su_mean 0.002
_refine_ls_structure_factor_coef Fsqd
_refine_ls_weighting_details 'calc w=1/[\s^2^(Fo^2^)+(0.1327P)^2^+15.3799P] where P=(Fo^2^+2Fc^2^)/3'
_refine_ls_weighting_scheme calc
_refine_ls_wR_factor_gt 0.1846
_refine_ls_wR_factor_ref 0.1944
_reflns_number_gt 2869
_reflns_number_total 3482
_reflns_threshold_expression >2sigma(I)
_cod_data_source_file ja807229a_si_002.cif
_cod_data_source_block mgrou_0m
_cod_database_code 4103958

loop_
_symmetry_equiv_pos_as_xyz
'x, y, z'
'-x, -y, z'
'-x, y, -z'
'x, -y, -z'
'z, x, y'
'z, -x, -y'
'-z, -x, y'
'-z, x, -y'
'y, z, x'
'-y, z, -x'
'y, -z, -x'
'-y, -z, x'
'y, x, -z'
'-y, -x, -z'
'y, -x, z'
'-y, x, z'
'x, z, -y'
'-x, z, y'
'-x, -z, -y'
'x, -z, y'
'z, y, -x'
'z, -y, x'
'-z, y, x'
'-z, -y, -x'
'x+1/2, y+1/2, z+1/2'
'-x+1/2, -y+1/2, z+1/2'
'-x+1/2, y+1/2, -z+1/2'
'x+1/2, -y+1/2, -z+1/2'
'z+1/2, x+1/2, y+1/2'
'z+1/2, -x+1/2, -y+1/2'
'-z+1/2, -x+1/2, y+1/2'
'-z+1/2, x+1/2, -y+1/2'
'y+1/2, z+1/2, x+1/2'
'-y+1/2, z+1/2, -x+1/2'
'y+1/2, -z+1/2, -x+1/2'
'-y+1/2, -z+1/2, x+1/2'
'y+1/2, x+1/2, -z+1/2'
'-y+1/2, -x+1/2, -z+1/2'
'y+1/2, -x+1/2, z+1/2'
'-y+1/2, x+1/2, z+1/2'
'x+1/2, z+1/2, -y+1/2'
'-x+1/2, z+1/2, y+1/2'
'-x+1/2, -z+1/2, -y+1/2'
'x+1/2, -z+1/2, y+1/2'
'z+1/2, y+1/2, -x+1/2'
'z+1/2, -y+1/2, x+1/2'
'-z+1/2, y+1/2, x+1/2'
'-z+1/2, -y+1/2, -x+1/2'
'-x, -y, -z'
'x, y, -z'
'x, -y, z'
'-x, y, z'
'-z, -x, -y'
'-z, x, y'
'z, x, -y'
'z, -x, y'
'-y, -z, -x'
'y, -z, x'
'-y, z, x'
'y, z, -x'
'-y, -x, z'
'y, x, z'
'-y, x, -z'
'y, -x, -z'
'-x, -z, y'
'x, -z, -y'
'x, z, y'
'-x, z, -y'
'-z, -y, x'
'-z, y, -x'
'z, -y, -x'
'z, y, x'
'-x+1/2, -y+1/2, -z+1/2'
'x+1/2, y+1/2, -z+1/2'
'x+1/2, -y+1/2, z+1/2'
'-x+1/2, y+1/2, z+1/2'
'-z+1/2, -x+1/2, -y+1/2'
'-z+1/2, x+1/2, y+1/2'
'z+1/2, x+1/2, -y+1/2'
'z+1/2, -x+1/2, y+1/2'
'-y+1/2, -z+1/2, -x+1/2'
'y+1/2, -z+1/2, x+1/2'
'-y+1/2, z+1/2, x+1/2'
'y+1/2, z+1/2, -x+1/2'
'-y+1/2, -x+1/2, z+1/2'
'y+1/2, x+1/2, z+1/2'
'-y+1/2, x+1/2, -z+1/2'
'y+1/2, -x+1/2, -z+1/2'
'-x+1/2, -z+1/2, y+1/2'
'x+1/2, -z+1/2, -y+1/2'
'x+1/2, z+1/2, y+1/2'
'-x+1/2, z+1/2, -y+1/2'
'-z+1/2, -y+1/2, x+1/2'
'-z+1/2, y+1/2, -x+1/2'
'z+1/2, -y+1/2, -x+1/2'
'z+1/2, y+1/2, x+1/2'

loop_
_atom_site_label
_atom_site_type_symbol
_atom_site_fract_x
_atom_site_fract_y
_atom_site_fract_z
_atom_site_U_iso_or_equiv
_atom_site_adp_type
_atom_site_occupancy
_atom_site_symmetry_multiplicity
_atom_site_calc_flag
_atom_site_refinement_flags
In1 In 0.104396(8) 0.395604(8) 0.2500 0.0619(2) Uani 1 2 d S
N1 N 0.15239(10) 0.37804(9) 0.20259(10) 0.0649(7) Uani 1 1 d .
C1 C 0.18692(13) 0.39721(15) 0.18692(13) 0.0615(11) Uani 1 2 d S
H1 H 0.1990 0.4218 0.1990 0.074 Uiso 1 2 calc SR
C2 C 0.14508(12) 0.34317(12) 0.17605(13) 0.0669(8) Uani 1 1 d .
C3 C 0.10766(14) 0.31515(15) 0.18482(15) 0.0774(11) Uani 1 1 d .
O1 O 0.08258(9) 0.32539(9) 0.21453(9) 0.0737(7) Uani 1 1 d .
O2 O 0.10230(12) 0.28211(12) 0.16034(13) 0.1069(13) Uani 1 1 d .
N2 N 0.10498(9) 0.46446(10) 0.23328(9) 0.0609(7) Uani 1 1 d .
C5 C 0.08593(11) 0.47789(11) 0.19586(10) 0.0597(7) Uani 1 1 d .
O3 O 0.06846(10) 0.40778(10) 0.17593(9) 0.0725(7) Uani 1 1 d .
O4 O 0.05273(12) 0.45980(11) 0.12966(10) 0.0883(9) Uani 1 1 d .
C6 C 0.06810(13) 0.44607(13) 0.16549(11) 0.0683(9) Uani 1 1 d .
C4 C 0.11543(19) 0.5000 0.25472(16) 0.0633(11) Uani 1 2 d S
H4 H 0.1286 0.5000 0.2817 0.076 Uiso 1 2 calc SR
Mg1 Mg 0.21542(19) 0.0000 0.21542(19) 0.174(2) Uani 1 4 d S
O101 O 0.2158(3) 0.0611(5) 0.2158(3) 0.245(6) Uani 1 2 d S
O102 O 0.2765(5) 0.0000 0.2090(7) 0.336(11) Uani 1 2 d S
O103 O 0.1443(9) 0.0000 0.2102(9) 0.428(12) Uani 1 2 d S

loop_
_atom_site_aniso_label
_atom_site_aniso_U_11
_atom_site_aniso_U_22
_atom_site_aniso_U_33
_atom_site_aniso_U_23
_atom_site_aniso_U_13
_atom_site_aniso_U_12
In1 0.0633(2) 0.0633(2) 0.0589(3) 0.00681(10) 0.00681(10) 0.00068(13)
N1 0.0693(17) 0.0589(15) 0.0666(16) -0.0038(13) 0.0069(14) -0.0063(13)
C1 0.0644(16) 0.056(2) 0.0644(16) -0.0036(14) 0.005(2) -0.0036(14)
C2 0.072(2) 0.0609(18) 0.068(2) -0.0060(15) 0.0059(16) -0.0097(16)
C3 0.084(3) 0.073(2) 0.076(2) -0.0123(19) 0.0049(19) -0.0193(19)
O1 0.0738(16) 0.0778(16) 0.0695(15) -0.0047(12) 0.0079(13) -0.0166(13)
O2 0.118(3) 0.088(2) 0.115(3) -0.038(2) 0.032(2) -0.0455(19)
N2 0.0666(17) 0.0672(17) 0.0489(13) 0.0000(12) -0.0027(11) 0.0014(12)
C5 0.0639(18) 0.0670(18) 0.0482(15) 0.0001(13) -0.0003(13) -0.0032(15)
O3 0.0770(17) 0.0764(16) 0.0642(15) -0.0098(12) 0.0014(12) -0.0075(13)
O4 0.106(2) 0.100(2) 0.0593(15) -0.0090(14) -0.0176(15) -0.0078(17)
C6 0.072(2) 0.077(2) 0.0559(17) -0.0047(16) 0.0012(15) -0.0057(17)
C4 0.079(3) 0.057(2) 0.054(2) 0.000 -0.009(2) 0.000
Mg1 0.194(4) 0.133(4) 0.194(4) 0.000 -0.016(6) 0.000
O101 0.233(8) 0.271(15) 0.233(8) -0.027(7) -0.004(11) -0.027(7)
O102 0.238(14) 0.123(7) 0.65(3) 0.000 0.221(19) 0.000
O103 0.37(3) 0.48(3) 0.44(3) 0.000 -0.04(3) 0.000

loop_
_atom_type_symbol
_atom_type_description
_atom_type_scat_dispersion_real
_atom_type_scat_dispersion_imag
_atom_type_scat_source
C C 0.0033 0.0016 'International Tables Vol C Tables 4.2.6.8 and 6.1.1.4'
H H 0.0000 0.0000 'International Tables Vol C Tables 4.2.6.8 and 6.1.1.4'
N N 0.0061 0.0033 'International Tables Vol C Tables 4.2.6.8 and 6.1.1.4'
O O 0.0106 0.0060 'International Tables Vol C Tables 4.2.6.8 and 6.1.1.4'
Mg Mg 0.0486 0.0363 'International Tables Vol C Tables 4.2.6.8 and 6.1.1.4'
In In -0.7276 1.3100 'International Tables Vol C Tables 4.2.6.8 and 6.1.1.4'

loop_
_geom_angle_atom_site_label_1
_geom_angle_atom_site_label_2
_geom_angle_atom_site_label_3
_geom_angle
_geom_angle_site_symmetry_1
_geom_angle_site_symmetry_3
N1 In1 N1 96.63(17) 38 .
N1 In1 N2 94.52(11) 38 38
N1 In1 N2 145.83(11) . 38
N1 In1 N2 145.83(11) 38 .
N1 In1 N2 94.52(11) . .
N2 In1 N2 94.11(15) 38 .
N1 In1 O1 76.74(11) 38 .
N1 In1 O1 70.84(10) . .
N2 In1 O1 80.54(10) 38 .
N2 In1 O1 137.35(10) . .
N1 In1 O1 70.84(10) 38 38
N1 In1 O1 76.74(11) . 38
N2 In1 O1 137.35(10) 38 38
N2 In1 O1 80.54(10) . 38
O1 In1 O1 130.44(14) . 38
N1 In1 O3 74.27(11) 38 38
N1 In1 O3 144.57(11) . 38
N2 In1 O3 69.60(10) 38 38
N2 In1 O3 77.97(10) . 38
O1 In1 O3 135.97(9) . 38
O1 In1 O3 67.89(9) 38 38
N1 In1 O3 144.57(11) 38 .
N1 In1 O3 74.27(11) . .
N2 In1 O3 77.97(10) 38 .
N2 In1 O3 69.60(10) . .
O1 In1 O3 67.89(9) . .
O1 In1 O3 135.97(9) 38 .
O3 In1 O3 131.74(13) 38 .
C1 N1 C2 105.5(3) . .
C1 N1 In1 134.2(3) . .
C2 N1 In1 119.4(2) . .
N1 C1 N1 113.3(4) . 72
C2 C2 N1 107.82(19) 72 .
C2 C2 C3 133.4(2) 72 .
N1 C2 C3 118.8(3) . .
O1 C3 O2 124.0(4) . .
O1 C3 C2 118.5(4) . .
O2 C3 C2 117.5(4) . .
C3 O1 In1 111.9(2) . .
C4 N2 C5 106.1(3) . .
C4 N2 In1 133.7(3) . .
C5 N2 In1 119.5(2) . .
N2 C5 C5 107.7(2) . 51_565
N2 C5 C6 120.1(3) . .
C5 C5 C6 132.1(2) 51_565 .
C6 O3 In1 112.3(2) . .
O3 C6 O4 123.5(4) . .
O3 C6 C5 118.4(3) . .
O4 C6 C5 118.1(4) . .
N2 C4 N2 112.3(4) . 51_565
O101 Mg1 O101 178.9(11) 51 .
O101 Mg1 O102 89.7(3) 51 22
O101 Mg1 O102 89.7(3) . 22
O101 Mg1 O102 89.7(3) 51 .
O101 Mg1 O102 89.7(3) . .
O102 Mg1 O102 102.0(15) 22 .
O101 Mg1 O103 90.4(4) 51 .
O101 Mg1 O103 90.4(4) . .
O102 Mg1 O103 88.2(9) 22 .
O102 Mg1 O103 169.8(11) . .
O101 Mg1 O103 90.4(4) 51 22
O101 Mg1 O103 90.4(4) . 22
O102 Mg1 O103 169.8(12) 22 22
O102 Mg1 O103 88.2(9) . 22
O103 Mg1 O103 81.7(15) . 22

loop_
_geom_bond_atom_site_label_1
_geom_bond_atom_site_label_2
_geom_bond_distance
_geom_bond_site_symmetry_2
In1 N1 2.160(3) 38
In1 N1 2.160(3) .
In1 N2 2.195(3) 38
In1 N2 2.195(3) .
In1 O1 2.529(3) .
In1 O1 2.529(3) 38
In1 O3 2.578(3) 38
In1 O3 2.578(3) .
N1 C1 1.316(4) .
N1 C2 1.376(5) .
C1 N1 1.316(4) 72
C2 C2 1.357(7) 72
C2 C3 1.474(5) .
C3 O1 1.246(5) .
C3 O2 1.285(5) .
N2 C4 1.326(4) .
N2 C5 1.366(4) .
C5 C5 1.370(7) 51_565
C5 C6 1.471(5) .
O3 C6 1.230(5) .
O4 C6 1.281(5) .
C4 N2 1.326(4) 51_565
Mg1 O101 1.893(16) 51
Mg1 O101 1.893(16) .
Mg1 O102 1.903(14) 22
Mg1 O102 1.903(14) .
Mg1 O103 2.21(3) .
Mg1 O103 2.21(3) 22
